data_2215334
loop_
_publ_author_name
'Liu, Y.-F.'
'Xia, H.-T.'
'Wang, D.-Q.'
'Yang, S.-P.'
'Meng, Y.-L.'

_publ_section_title
;
 4-Hydroxy-<i>N</i>,<i>N</i>-bis(2-hydroxy-3-methoxybenzyl)aniline
;
_journal_coeditor_code AT2396
_journal_issue 10
_journal_name_full 'Acta Crystallographica Section E'
_journal_page_first o4070
_journal_page_last o4070
_journal_paper_doi 10.1107/S1600536807044558
_journal_volume 63
_journal_year 2007
_chemical_formula_iupac 'C22 H23 N O5'
_chemical_formula_moiety 'C22 H23 N O5'
_chemical_formula_sum 'C22 H23 N O5'
_chemical_formula_weight 381.41
_chemical_name_systematic
;
4-Hydroxy-<i>N</i>,<i>N</i>-bis(2-hydroxy-3-methoxybenzyl)aniline
;
_space_group_IT_number 2
_symmetry_cell_setting triclinic
_symmetry_space_group_name_Hall '-P 1'
_symmetry_space_group_name_H-M 'P -1'
_atom_sites_solution_hydrogens geom
_atom_sites_solution_primary direct
_atom_sites_solution_secondary difmap
_audit_creation_method SHELXL97
_cell_angle_alpha 113.549(3)
_cell_angle_beta 96.908(2)
_cell_angle_gamma 99.792(2)
_cell_formula_units_Z 4
_cell_length_a 10.4059(19)
_cell_length_b 13.699(2)
_cell_length_c 15.196(2)
_cell_measurement_reflns_used 1304
_cell_measurement_temperature 298(2)
_cell_measurement_theta_max 27.801
_cell_measurement_theta_min 2.253
_cell_volume 1913.9(5)
_computing_cell_refinement 'SAINT (Siemens, 1996)'
_computing_data_collection 'SMART (Siemens, 1996)'
_computing_data_reduction 'SAINT (Siemens, 1996)'
_computing_molecular_graphics 'SHELXTL (Sheldrick, 1997b)'
_computing_publication_material 'SHELXTL (Sheldrick, 1997b)'
_computing_structure_refinement 'SHELXL97 (Sheldrick, 1997a)'
_computing_structure_solution 'SHELXS97 (Sheldrick, 1997a)'
_diffrn_ambient_temperature 298(2)
_diffrn_measured_fraction_theta_full 0.987
_diffrn_measured_fraction_theta_max 0.987
_diffrn_measurement_device_type 'Siemens SMART 1000 CCD area-detector'
_diffrn_measurement_method '\f and \w'
_diffrn_radiation_monochromator graphite
_diffrn_radiation_source 'fine-focus sealed tube'
_diffrn_radiation_type MoK\a
_diffrn_radiation_wavelength 0.71073
_diffrn_reflns_av_R_equivalents 0.0407
_diffrn_reflns_av_sigmaI/netI 0.1224
_diffrn_reflns_limit_h_max 12
_diffrn_reflns_limit_h_min -12
_diffrn_reflns_limit_k_max 7
_diffrn_reflns_limit_k_min -16
_diffrn_reflns_limit_l_max 18
_diffrn_reflns_limit_l_min -18
_diffrn_reflns_number 10128
_diffrn_reflns_theta_full 25.01
_diffrn_reflns_theta_max 25.01
_diffrn_reflns_theta_min 1.49
_diffrn_standards_decay_% 0
_diffrn_standards_interval_count 0
_diffrn_standards_interval_time 0
_diffrn_standards_number 0
_exptl_absorpt_coefficient_mu 0.094
_exptl_absorpt_correction_T_max 0.9860
_exptl_absorpt_correction_T_min 0.9778
_exptl_absorpt_correction_type multi-scan
_exptl_absorpt_process_details '(SADABS; Sheldrick, 1996)'
_exptl_crystal_colour colourless
_exptl_crystal_density_diffrn 1.324
_exptl_crystal_density_method 'not measured'
_exptl_crystal_description block
_exptl_crystal_F_000 808
_exptl_crystal_size_max 0.24
_exptl_crystal_size_mid 0.17
_exptl_crystal_size_min 0.15
_refine_diff_density_max 0.151
_refine_diff_density_min -0.175
_refine_ls_extinction_method none
_refine_ls_goodness_of_fit_ref 0.890
_refine_ls_hydrogen_treatment constr
_refine_ls_matrix_type full
_refine_ls_number_parameters 505
_refine_ls_number_reflns 6656
_refine_ls_number_restraints 0
_refine_ls_restrained_S_all 0.890
_refine_ls_R_factor_all 0.1413
_refine_ls_R_factor_gt 0.0498
_refine_ls_shift/su_max 0.012
_refine_ls_shift/su_mean 0.001
_refine_ls_structure_factor_coef Fsqd
_refine_ls_weighting_details 'calc w = 1/[\s^2^(Fo^2^)] where P=(Fo^2^+2Fc^2^)/3'
_refine_ls_weighting_scheme calc
_refine_ls_wR_factor_gt 0.0559
_refine_ls_wR_factor_ref 0.0674
_reflns_number_gt 2772
_reflns_number_total 6656
_reflns_threshold_expression I>2\s(I)
_cod_data_source_file at2396.cif
_cod_data_source_block I
_cod_original_cell_volume 1914.0(5)
_cod_database_code 2215334
_cod_database_fobs_code 2215334

loop_
_symmetry_equiv_pos_as_xyz
'x, y, z'
'-x, -y, -z'

loop_
_atom_site_type_symbol
_atom_site_label
_atom_site_fract_x
_atom_site_fract_y
_atom_site_fract_z
_atom_site_U_iso_or_equiv
_atom_site_adp_type
_atom_site_calc_flag
_atom_site_refinement_flags
_atom_site_occupancy
N N1 0.3458(2) 0.5001(2) 0.18136(16) 0.0403(7) Uani d . 1
N N2 0.4358(2) 0.9610(2) 0.19252(16) 0.0401(7) Uani d . 1
O O1 0.1094(2) 0.05510(17) -0.04810(14) 0.0731(8) Uani d . 1
H H1 0.0418 0.0440 -0.0879 0.110 Uiso calc R 1
O O2 0.24705(18) 0.55357(17) 0.34615(12) 0.0549(7) Uani d . 1
H H2 0.3008 0.5341 0.3113 0.082 Uiso calc R 1
O O3 0.0467(2) 0.5905(2) 0.42750(15) 0.0678(8) Uani d . 1
O O4 0.5303(2) 0.49388(16) 0.35279(14) 0.0595(7) Uani d . 1
H H4 0.5355 0.4929 0.4067 0.089 Uiso calc R 1
O O5 0.6420(2) 0.64758(17) 0.53099(15) 0.0599(7) Uani d . 1
O O6 0.6991(2) 1.39497(17) 0.44554(14) 0.0664(7) Uani d . 1
H H6 0.7205 1.4046 0.5027 0.100 Uiso calc R 1
O O7 0.30272(19) 0.95072(16) -0.00158(13) 0.0532(6) Uani d . 1
H H7 0.2383 0.9564 -0.0344 0.080 Uiso calc R 1
O O8 0.1087(2) 0.80271(18) -0.14366(15) 0.0647(7) Uani d . 1
O O9 0.17730(18) 0.98333(16) 0.17445(13) 0.0548(6) Uani d . 1
H H9 0.2501 0.9817 0.1591 0.082 Uiso calc R 1
O O10 -0.0183(2) 1.0235(2) 0.25875(15) 0.0716(8) Uani d . 1
C C1 0.2808(3) 0.3875(3) 0.1176(2) 0.0420(9) Uani d . 1
C C2 0.1742(3) 0.3542(3) 0.0402(2) 0.0552(10) Uani d . 1
H H2A 0.1425 0.4065 0.0252 0.066 Uiso calc R 1
C C3 0.1133(3) 0.2432(3) -0.0159(2) 0.0610(11) Uani d . 1
H H3 0.0402 0.2219 -0.0669 0.073 Uiso calc R 1
C C4 0.1614(3) 0.1659(3) 0.0042(2) 0.0514(10) Uani d . 1
C C5 0.2668(3) 0.1982(3) 0.0823(2) 0.0586(10) Uani d . 1
H H5 0.2980 0.1459 0.0974 0.070 Uiso calc R 1
C C6 0.3257(3) 0.3077(3) 0.1376(2) 0.0512(9) Uani d . 1
H H6A 0.3972 0.3286 0.1895 0.061 Uiso calc R 1
C C7 0.2828(3) 0.5848(2) 0.1707(2) 0.0451(9) Uani d . 1
H H7A 0.2599 0.5679 0.1016 0.054 Uiso calc R 1
H H7B 0.3468 0.6552 0.2033 0.054 Uiso calc R 1
C C8 0.1581(3) 0.5936(2) 0.2131(2) 0.0393(8) Uani d . 1
C C9 0.1497(3) 0.5826(2) 0.2980(2) 0.0425(9) Uani d . 1
C C10 0.0415(3) 0.6043(3) 0.3434(2) 0.0489(9) Uani d . 1
C C11 -0.0580(3) 0.6366(3) 0.3011(2) 0.0575(10) Uani d . 1
H H11 -0.1302 0.6515 0.3304 0.069 Uiso calc R 1
C C12 -0.0498(3) 0.6467(3) 0.2150(2) 0.0593(11) Uani d . 1
H H12 -0.1176 0.6676 0.1862 0.071 Uiso calc R 1
C C13 0.0569(3) 0.6264(3) 0.1709(2) 0.0544(10) Uani d . 1
H H13 0.0616 0.6344 0.1133 0.065 Uiso calc R 1
C C14 -0.0543(3) 0.6161(3) 0.4813(2) 0.0928(15) Uani d . 1
H H14A -0.0568 0.6912 0.4987 0.139 Uiso calc R 1
H H14B -0.0358 0.6054 0.5398 0.139 Uiso calc R 1
H H14C -0.1389 0.5691 0.4418 0.139 Uiso calc R 1
C C15 0.4914(3) 0.5294(2) 0.18503(19) 0.0474(9) Uani d . 1
H H15A 0.5058 0.5520 0.1334 0.057 Uiso calc R 1
H H15B 0.5272 0.4655 0.1736 0.057 Uiso calc R 1
C C16 0.5636(3) 0.6209(3) 0.2829(2) 0.0416(8) Uani d . 1
C C17 0.5774(3) 0.5989(3) 0.3648(2) 0.0426(9) Uani d . 1
C C18 0.6368(3) 0.6832(3) 0.4588(2) 0.0460(9) Uani d . 1
C C19 0.6838(3) 0.7870(3) 0.4686(2) 0.0573(10) Uani d . 1
H H19 0.7231 0.8430 0.5306 0.069 Uiso calc R 1
C C20 0.6738(3) 0.8101(3) 0.3875(3) 0.0610(10) Uani d . 1
H H20 0.7071 0.8810 0.3949 0.073 Uiso calc R 1
C C21 0.6141(3) 0.7272(3) 0.2955(2) 0.0532(10) Uani d . 1
H H21 0.6076 0.7429 0.2412 0.064 Uiso calc R 1
C C22 0.7085(3) 0.7266(3) 0.62790(19) 0.0703(12) Uani d . 1
H H22A 0.7983 0.7573 0.6272 0.105 Uiso calc R 1
H H22B 0.7101 0.6915 0.6714 0.105 Uiso calc R 1
H H22C 0.6620 0.7839 0.6501 0.105 Uiso calc R 1
C C23 0.5141(3) 1.0693(3) 0.2602(2) 0.0379(8) Uani d . 1
C C24 0.5500(3) 1.1011(2) 0.3610(2) 0.0441(9) Uani d . 1
H H24 0.5304 1.0499 0.3862 0.053 Uiso calc R 1
C C25 0.6153(3) 1.2095(3) 0.4240(2) 0.0488(9) Uani d . 1
H H25 0.6394 1.2304 0.4910 0.059 Uiso calc R 1
C C26 0.6440(3) 1.2852(3) 0.3870(2) 0.0470(9) Uani d . 1
C C27 0.6139(3) 1.2538(3) 0.2871(2) 0.0444(9) Uani d . 1
H H27 0.6378 1.3042 0.2618 0.053 Uiso calc R 1
C C28 0.5477(3) 1.1467(3) 0.2252(2) 0.0446(9) Uani d . 1
H H28 0.5253 1.1263 0.1581 0.054 Uiso calc R 1
C C29 0.4974(3) 0.9035(2) 0.10890(18) 0.0453(9) Uani d . 1
H H29A 0.5642 0.8715 0.1301 0.054 Uiso calc R 1
H H29B 0.5413 0.9557 0.0873 0.054 Uiso calc R 1
C C30 0.3925(3) 0.8142(3) 0.0244(2) 0.0408(9) Uani d . 1
C C31 0.2957(3) 0.8415(3) -0.0254(2) 0.0421(8) Uani d . 1
C C32 0.1927(3) 0.7609(3) -0.1006(2) 0.0476(9) Uani d . 1
C C33 0.1868(3) 0.6525(3) -0.1228(2) 0.0561(10) Uani d . 1
H H33 0.1175 0.5985 -0.1711 0.067 Uiso calc R 1
C C34 0.2835(3) 0.6227(3) -0.0739(2) 0.0563(10) Uani d . 1
H H34 0.2798 0.5492 -0.0897 0.068 Uiso calc R 1
C C35 0.3846(3) 0.7035(3) -0.0020(2) 0.0499(9) Uani d . 1
H H35 0.4498 0.6834 0.0301 0.060 Uiso calc R 1
C C36 0.0044(3) 0.7281(3) -0.2222(2) 0.0889(14) Uani d . 1
H H36A 0.0411 0.6820 -0.2740 0.133 Uiso calc R 1
H H36B -0.0468 0.7678 -0.2461 0.133 Uiso calc R 1
H H36C -0.0521 0.6836 -0.1999 0.133 Uiso calc R 1
C C37 0.3824(3) 0.8887(2) 0.2352(2) 0.0482(9) Uani d . 1
H H37A 0.4550 0.8861 0.2800 0.058 Uiso calc R 1
H H37B 0.3482 0.8153 0.1829 0.058 Uiso calc R 1
C C38 0.2732(3) 0.9204(2) 0.2897(2) 0.0412(8) Uani d . 1
C C39 0.1764(3) 0.9610(3) 0.2540(2) 0.0416(9) Uani d . 1
C C40 0.0678(3) 0.9796(3) 0.2994(2) 0.0495(9) Uani d . 1
C C41 0.0546(3) 0.9549(3) 0.3772(2) 0.0598(10) Uani d . 1
H H41 -0.0182 0.9663 0.4067 0.072 Uiso calc R 1
C C42 0.1512(4) 0.9124(3) 0.4117(2) 0.0624(11) Uani d . 1
H H42 0.1422 0.8945 0.4640 0.075 Uiso calc R 1
C C43 0.2600(3) 0.8967(3) 0.3690(2) 0.0542(10) Uani d . 1
H H43 0.3251 0.8700 0.3937 0.065 Uiso calc R 1
C C44 -0.1383(3) 1.0354(3) 0.2931(2) 0.1023(16) Uani d . 1
H H44A -0.1878 0.9654 0.2849 0.154 Uiso calc R 1
H H44B -0.1907 1.0632 0.2564 0.154 Uiso calc R 1
H H44C -0.1175 1.0857 0.3614 0.154 Uiso calc R 1

loop_
_atom_site_aniso_label
_atom_site_aniso_U_11
_atom_site_aniso_U_22
_atom_site_aniso_U_33
_atom_site_aniso_U_12
_atom_site_aniso_U_13
_atom_site_aniso_U_23
N1 0.0402(17) 0.0338(17) 0.0422(16) 0.0135(14) 0.0027(13) 0.0116(14)
N2 0.0455(17) 0.0407(18) 0.0356(15) 0.0143(15) 0.0119(13) 0.0154(15)
O1 0.0832(19) 0.0469(17) 0.0662(16) 0.0112(15) -0.0242(14) 0.0142(14)
O2 0.0497(14) 0.0766(17) 0.0425(13) 0.0311(14) 0.0086(11) 0.0236(13)
O3 0.0593(16) 0.103(2) 0.0558(16) 0.0393(16) 0.0228(13) 0.0376(16)
O4 0.0846(18) 0.0442(16) 0.0443(13) 0.0112(14) -0.0006(12) 0.0191(13)
O5 0.0720(17) 0.0575(16) 0.0401(14) 0.0163(14) -0.0021(12) 0.0145(13)
O6 0.0815(18) 0.0495(16) 0.0497(15) 0.0011(15) -0.0116(13) 0.0156(13)
O7 0.0578(15) 0.0422(15) 0.0531(14) 0.0132(13) -0.0004(11) 0.0169(12)
O8 0.0612(16) 0.0607(17) 0.0576(15) 0.0106(14) -0.0133(13) 0.0194(14)
O9 0.0481(14) 0.0782(18) 0.0484(14) 0.0202(13) 0.0150(11) 0.0341(14)
O10 0.0479(16) 0.112(2) 0.0629(16) 0.0313(16) 0.0180(13) 0.0387(16)
C1 0.046(2) 0.039(2) 0.038(2) 0.0150(19) 0.0042(16) 0.0126(18)
C2 0.060(2) 0.049(3) 0.051(2) 0.020(2) -0.0070(19) 0.018(2)
C3 0.063(3) 0.048(3) 0.055(2) 0.009(2) -0.0164(19) 0.015(2)
C4 0.065(3) 0.037(2) 0.044(2) 0.011(2) -0.0002(19) 0.0128(19)
C5 0.065(3) 0.048(3) 0.059(2) 0.016(2) -0.009(2) 0.024(2)
C6 0.052(2) 0.047(2) 0.045(2) 0.012(2) -0.0086(17) 0.016(2)
C7 0.051(2) 0.038(2) 0.047(2) 0.0131(18) 0.0041(17) 0.0186(18)
C8 0.041(2) 0.035(2) 0.038(2) 0.0122(17) 0.0005(17) 0.0118(17)
C9 0.042(2) 0.046(2) 0.039(2) 0.0194(18) 0.0025(17) 0.0162(18)
C10 0.045(2) 0.052(2) 0.046(2) 0.017(2) 0.0045(19) 0.016(2)
C11 0.049(2) 0.058(3) 0.058(2) 0.022(2) 0.005(2) 0.016(2)
C12 0.048(2) 0.055(3) 0.070(3) 0.022(2) -0.004(2) 0.023(2)
C13 0.061(2) 0.053(2) 0.048(2) 0.022(2) 0.0008(19) 0.021(2)
C14 0.085(3) 0.135(4) 0.086(3) 0.054(3) 0.050(3) 0.055(3)
C15 0.048(2) 0.045(2) 0.046(2) 0.0168(19) 0.0068(17) 0.0145(18)
C16 0.033(2) 0.044(2) 0.046(2) 0.0137(18) 0.0050(16) 0.016(2)
C17 0.036(2) 0.036(2) 0.054(2) 0.0103(18) 0.0055(18) 0.018(2)
C18 0.042(2) 0.041(2) 0.044(2) 0.0126(19) -0.0013(17) 0.009(2)
C19 0.051(2) 0.050(3) 0.056(2) 0.014(2) 0.0011(19) 0.009(2)
C20 0.057(2) 0.047(2) 0.069(3) 0.003(2) -0.001(2) 0.022(2)
C21 0.044(2) 0.058(3) 0.062(2) 0.012(2) 0.0053(19) 0.032(2)
C22 0.067(3) 0.086(3) 0.040(2) 0.023(2) -0.0016(19) 0.010(2)
C23 0.038(2) 0.040(2) 0.036(2) 0.0139(18) 0.0068(16) 0.0162(18)
C24 0.050(2) 0.044(2) 0.040(2) 0.0126(19) 0.0059(17) 0.0203(19)
C25 0.056(2) 0.048(2) 0.035(2) 0.014(2) -0.0028(17) 0.013(2)
C26 0.041(2) 0.041(2) 0.048(2) 0.0066(19) -0.0029(18) 0.013(2)
C27 0.049(2) 0.044(2) 0.045(2) 0.0121(19) 0.0071(17) 0.0237(19)
C28 0.050(2) 0.045(2) 0.0343(19) 0.011(2) 0.0024(17) 0.0140(19)
C29 0.045(2) 0.047(2) 0.039(2) 0.0167(19) 0.0099(17) 0.0123(18)
C30 0.046(2) 0.042(2) 0.0344(19) 0.0163(19) 0.0110(16) 0.0131(18)
C31 0.055(2) 0.033(2) 0.039(2) 0.0121(19) 0.0170(17) 0.0134(18)
C32 0.050(2) 0.042(2) 0.036(2) 0.009(2) 0.0028(18) 0.0050(19)
C33 0.056(2) 0.046(3) 0.047(2) 0.004(2) 0.0112(19) 0.005(2)
C34 0.061(3) 0.045(2) 0.059(2) 0.019(2) 0.018(2) 0.015(2)
C35 0.050(2) 0.048(2) 0.052(2) 0.022(2) 0.0125(18) 0.018(2)
C36 0.074(3) 0.090(3) 0.076(3) -0.005(3) -0.028(2) 0.031(3)
C37 0.053(2) 0.040(2) 0.044(2) 0.0095(19) 0.0027(17) 0.0134(18)
C38 0.049(2) 0.036(2) 0.037(2) 0.0080(18) 0.0118(17) 0.0137(18)
C39 0.047(2) 0.042(2) 0.0300(19) 0.0022(18) 0.0081(17) 0.0125(17)
C40 0.041(2) 0.061(3) 0.041(2) 0.006(2) 0.0055(18) 0.018(2)
C41 0.056(3) 0.072(3) 0.044(2) 0.007(2) 0.0194(19) 0.018(2)
C42 0.075(3) 0.064(3) 0.048(2) 0.004(2) 0.016(2) 0.028(2)
C43 0.066(3) 0.045(2) 0.048(2) 0.012(2) 0.0113(19) 0.018(2)
C44 0.069(3) 0.157(5) 0.115(3) 0.055(3) 0.050(3) 0.073(3)

loop_
_atom_type_symbol
_atom_type_description
_atom_type_scat_dispersion_real
_atom_type_scat_dispersion_imag
_atom_type_scat_source
C C 0.0033 0.0016 'International Tables Vol C Tables 4.2.6.8 and 6.1.1.4'
H H 0.0000 0.0000 'International Tables Vol C Tables 4.2.6.8 and 6.1.1.4'
N N 0.0061 0.0033 'International Tables Vol C Tables 4.2.6.8 and 6.1.1.4'
O O 0.0106 0.0060 'International Tables Vol C Tables 4.2.6.8 and 6.1.1.4'

loop_
_geom_angle_atom_site_label_1
_geom_angle_atom_site_label_2
_geom_angle_atom_site_label_3
_geom_angle
_geom_angle_publ_flag
C1 N1 C7 117.0(2) no
C1 N1 C15 114.4(2) no
C7 N1 C15 110.1(2) no
C23 N2 C37 116.8(2) no
C23 N2 C29 114.3(2) no
C37 N2 C29 111.6(2) no
C4 O1 H1 109.5 ?
C9 O2 H2 109.5 ?
C10 O3 C14 118.7(3) ?
C17 O4 H4 109.5 ?
C18 O5 C22 116.9(3) ?
C26 O6 H6 109.5 ?
C31 O7 H7 109.5 ?
C32 O8 C36 117.8(3) ?
C39 O9 H9 109.5 ?
C40 O10 C44 118.3(3) ?
C2 C1 C6 118.1(3) ?
C2 C1 N1 124.5(3) ?
C6 C1 N1 117.3(3) ?
C1 C2 C3 120.9(3) ?
C1 C2 H2A 119.5 ?
C3 C2 H2A 119.5 ?
C4 C3 C2 119.8(3) ?
C4 C3 H3 120.1 ?
C2 C3 H3 120.1 ?
C3 C4 O1 123.7(3) ?
C3 C4 C5 119.8(3) ?
O1 C4 C5 116.4(3) ?
C6 C5 C4 120.0(3) ?
C6 C5 H5 120.0 ?
C4 C5 H5 120.0 ?
C5 C6 C1 121.3(3) ?
C5 C6 H6A 119.3 ?
C1 C6 H6A 119.3 ?
N1 C7 C8 113.4(3) ?
N1 C7 H7A 108.9 ?
C8 C7 H7A 108.9 ?
N1 C7 H7B 108.9 ?
C8 C7 H7B 108.9 ?
H7A C7 H7B 107.7 ?
C9 C8 C13 119.4(3) ?
C9 C8 C7 121.3(3) ?
C13 C8 C7 118.9(3) ?
C8 C9 O2 123.1(3) ?
C8 C9 C10 121.0(3) ?
O2 C9 C10 115.8(3) ?
O3 C10 C11 126.2(3) ?
O3 C10 C9 114.6(3) ?
C11 C10 C9 119.2(3) ?
C10 C11 C12 119.6(3) ?
C10 C11 H11 120.2 ?
C12 C11 H11 120.2 ?
C13 C12 C11 121.2(3) ?
C13 C12 H12 119.4 ?
C11 C12 H12 119.4 ?
C12 C13 C8 119.5(3) ?
C12 C13 H13 120.2 ?
C8 C13 H13 120.2 ?
O3 C14 H14A 109.5 ?
O3 C14 H14B 109.5 ?
H14A C14 H14B 109.5 ?
O3 C14 H14C 109.5 ?
H14A C14 H14C 109.5 ?
H14B C14 H14C 109.5 ?
N1 C15 C16 111.2(2) ?
N1 C15 H15A 109.4 ?
C16 C15 H15A 109.4 ?
N1 C15 H15B 109.4 ?
C16 C15 H15B 109.4 ?
H15A C15 H15B 108.0 ?
C21 C16 C17 118.4(3) ?
C21 C16 C15 122.8(3) ?
C17 C16 C15 118.8(3) ?
O4 C17 C16 118.8(3) ?
O4 C17 C18 120.4(3) ?
C16 C17 C18 120.8(3) ?
C19 C18 O5 127.5(3) ?
C19 C18 C17 119.2(3) ?
O5 C18 C17 113.2(3) ?
C18 C19 C20 120.9(3) ?
C18 C19 H19 119.6 ?
C20 C19 H19 119.6 ?
C21 C20 C19 119.6(3) ?
C21 C20 H20 120.2 ?
C19 C20 H20 120.2 ?
C20 C21 C16 121.0(3) ?
C20 C21 H21 119.5 ?
C16 C21 H21 119.5 ?
O5 C22 H22A 109.5 ?
O5 C22 H22B 109.5 ?
H22A C22 H22B 109.5 ?
O5 C22 H22C 109.5 ?
H22A C22 H22C 109.5 ?
H22B C22 H22C 109.5 ?
C28 C23 C24 118.3(3) ?
C28 C23 N2 118.9(3) ?
C24 C23 N2 122.6(3) ?
C25 C24 C23 120.1(3) ?
C25 C24 H24 119.9 ?
C23 C24 H24 119.9 ?
C26 C25 C24 120.1(3) ?
C26 C25 H25 120.0 ?
C24 C25 H25 120.0 ?
C25 C26 O6 123.1(3) ?
C25 C26 C27 120.3(3) ?
O6 C26 C27 116.6(3) ?
C26 C27 C28 119.3(3) ?
C26 C27 H27 120.3 ?
C28 C27 H27 120.3 ?
C23 C28 C27 121.7(3) ?
C23 C28 H28 119.1 ?
C27 C28 H28 119.1 ?
N2 C29 C30 110.5(2) ?
N2 C29 H29A 109.5 ?
C30 C29 H29A 109.5 ?
N2 C29 H29B 109.5 ?
C30 C29 H29B 109.5 ?
H29A C29 H29B 108.1 ?
C31 C30 C35 117.7(3) ?
C31 C30 C29 119.9(3) ?
C35 C30 C29 122.3(3) ?
O7 C31 C30 118.7(3) ?
O7 C31 C32 119.7(3) ?
C30 C31 C32 121.5(3) ?
O8 C32 C33 127.7(3) ?
O8 C32 C31 113.5(3) ?
C33 C32 C31 118.9(3) ?
C32 C33 C34 120.7(3) ?
C32 C33 H33 119.6 ?
C34 C33 H33 119.6 ?
C35 C34 C33 119.0(3) ?
C35 C34 H34 120.5 ?
C33 C34 H34 120.5 ?
C34 C35 C30 122.1(3) ?
C34 C35 H35 118.9 ?
C30 C35 H35 118.9 ?
O8 C36 H36A 109.5 ?
O8 C36 H36B 109.5 ?
H36A C36 H36B 109.5 ?
O8 C36 H36C 109.5 ?
H36A C36 H36C 109.5 ?
H36B C36 H36C 109.5 ?
N2 C37 C38 115.6(3) ?
N2 C37 H37A 108.4 ?
C38 C37 H37A 108.4 ?
N2 C37 H37B 108.4 ?
C38 C37 H37B 108.4 ?
H37A C37 H37B 107.4 ?
C43 C38 C39 119.4(3) ?
C43 C38 C37 119.8(3) ?
C39 C38 C37 120.4(3) ?
O9 C39 C38 124.1(3) ?
O9 C39 C40 116.0(3) ?
C38 C39 C40 120.0(3) ?
C41 C40 O10 125.7(3) ?
C41 C40 C39 120.4(3) ?
O10 C40 C39 114.0(3) ?
C40 C41 C42 119.3(3) ?
C40 C41 H41 120.3 ?
C42 C41 H41 120.3 ?
C43 C42 C41 120.5(3) ?
C43 C42 H42 119.8 ?
C41 C42 H42 119.8 ?
C42 C43 C38 120.5(3) ?
C42 C43 H43 119.8 ?
C38 C43 H43 119.8 ?
O10 C44 H44A 109.5 ?
O10 C44 H44B 109.5 ?
H44A C44 H44B 109.5 ?
O10 C44 H44C 109.5 ?
H44A C44 H44C 109.5 ?
H44B C44 H44C 109.5 ?

loop_
_geom_bond_atom_site_label_1
_geom_bond_atom_site_label_2
_geom_bond_distance
_geom_bond_publ_flag
N1 C1 1.438(3) no
N1 C7 1.478(3) no
N1 C15 1.487(3) no
N2 C23 1.446(3) no
N2 C37 1.457(3) no
N2 C29 1.488(3) no
O1 C4 1.371(3) ?
O1 H1 0.8200 ?
O2 C9 1.383(3) ?
O2 H2 0.8200 ?
O3 C10 1.362(3) ?
O3 C14 1.414(3) ?
O4 C17 1.368(3) ?
O4 H4 0.8200 ?
O5 C18 1.366(3) ?
O5 C22 1.430(3) ?
O6 C26 1.377(3) ?
O6 H6 0.8200 ?
O7 C31 1.378(3) ?
O7 H7 0.8200 ?
O8 C32 1.362(3) ?
O8 C36 1.408(3) ?
O9 C39 1.361(3) ?
O9 H9 0.8200 ?
O10 C40 1.375(3) ?
O10 C44 1.421(3) ?
C1 C2 1.381(3) ?
C1 C6 1.383(4) ?
C2 C3 1.396(4) ?
C2 H2A 0.9300 ?
C3 C4 1.367(4) ?
C3 H3 0.9300 ?
C4 C5 1.381(4) ?
C5 C6 1.374(4) ?
C5 H5 0.9300 ?
C6 H6A 0.9300 ?
C7 C8 1.518(4) ?
C7 H7A 0.9700 ?
C7 H7B 0.9700 ?
C8 C9 1.368(4) ?
C8 C13 1.397(3) ?
C9 C10 1.403(4) ?
C10 C11 1.379(4) ?
C11 C12 1.381(4) ?
C11 H11 0.9300 ?
C12 C13 1.376(4) ?
C12 H12 0.9300 ?
C13 H13 0.9300 ?
C14 H14A 0.9600 ?
C14 H14B 0.9600 ?
C14 H14C 0.9600 ?
C15 C16 1.507(4) ?
C15 H15A 0.9700 ?
C15 H15B 0.9700 ?
C16 C21 1.388(4) ?
C16 C17 1.390(4) ?
C17 C18 1.408(4) ?
C18 C19 1.363(4) ?
C19 C20 1.388(4) ?
C19 H19 0.9300 ?
C20 C21 1.383(4) ?
C20 H20 0.9300 ?
C21 H21 0.9300 ?
C22 H22A 0.9600 ?
C22 H22B 0.9600 ?
C22 H22C 0.9600 ?
C23 C28 1.378(4) ?
C23 C24 1.396(3) ?
C24 C25 1.395(4) ?
C24 H24 0.9300 ?
C25 C26 1.371(4) ?
C25 H25 0.9300 ?
C26 C27 1.381(3) ?
C27 C28 1.382(4) ?
C27 H27 0.9300 ?
C28 H28 0.9300 ?
C29 C30 1.513(3) ?
C29 H29A 0.9700 ?
C29 H29B 0.9700 ?
C30 C31 1.379(4) ?
C30 C35 1.390(4) ?
C31 C32 1.403(4) ?
C32 C33 1.373(4) ?
C33 C34 1.390(4) ?
C33 H33 0.9300 ?
C34 C35 1.373(4) ?
C34 H34 0.9300 ?
C35 H35 0.9300 ?
C36 H36A 0.9600 ?
C36 H36B 0.9600 ?
C36 H36C 0.9600 ?
C37 C38 1.508(4) ?
C37 H37A 0.9700 ?
C37 H37B 0.9700 ?
C38 C43 1.384(4) ?
C38 C39 1.385(4) ?
C39 C40 1.400(4) ?
C40 C41 1.370(4) ?
C41 C42 1.393(4) ?
C41 H41 0.9300 ?
C42 C43 1.377(4) ?
C42 H42 0.9300 ?
C43 H43 0.9300 ?
C44 H44A 0.9600 ?
C44 H44B 0.9600 ?
C44 H44C 0.9600 ?

loop_
_geom_hbond_atom_site_label_D
_geom_hbond_atom_site_label_H
_geom_hbond_atom_site_label_A
_geom_hbond_site_symmetry_A
_geom_hbond_distance_DH
_geom_hbond_distance_HA
_geom_hbond_distance_DA
_geom_hbond_angle_DHA
O1 H1 O9 2_565 0.82 2.38 3.185(3) 167.6
O1 H1 O10 2_565 0.82 2.35 2.911(3) 126.7
O2 H2 N1 . 0.82 1.97 2.697(3) 146.5
O4 H4 O5 . 0.82 2.19 2.640(3) 115.0
O4 H4 O6 1_545 0.82 2.49 2.941(3) 115.5
O6 H6 O2 2_676 0.82 2.10 2.913(3) 170.5
O6 H6 O3 2_676 0.82 2.50 3.008(3) 120.8
O7 H7 O1 1_565 0.82 2.11 2.835(3) 147.5
O7 H7 O8 . 0.82 2.17 2.629(3) 115.4
O9 H9 O7 . 0.82 2.45 3.023(3) 127.6
O9 H9 N2 . 0.82 2.04 2.753(3) 145.8
C5 H5 O7 1_545 0.93 2.50 3.218(4) 133.8

loop_
_geom_torsion_atom_site_label_1
_geom_torsion_atom_site_label_2
_geom_torsion_atom_site_label_3
_geom_torsion_atom_site_label_4
_geom_torsion
C7 N1 C1 C2 8.2(4)
C15 N1 C1 C2 -122.7(3)
C7 N1 C1 C6 -169.5(3)
C15 N1 C1 C6 59.6(4)
C6 C1 C2 C3 0.2(5)
N1 C1 C2 C3 -177.5(3)
C1 C2 C3 C4 -1.5(5)
C2 C3 C4 O1 -178.8(3)
C2 C3 C4 C5 2.4(6)
C3 C4 C5 C6 -2.0(5)
O1 C4 C5 C6 179.1(3)
C4 C5 C6 C1 0.7(5)
C2 C1 C6 C5 0.2(5)
N1 C1 C6 C5 178.1(3)
C1 N1 C7 C8 74.4(3)
C15 N1 C7 C8 -152.7(2)
N1 C7 C8 C9 38.0(4)
N1 C7 C8 C13 -149.7(3)
C13 C8 C9 O2 -178.2(3)
C7 C8 C9 O2 -5.9(5)
C13 C8 C9 C10 -0.3(5)
C7 C8 C9 C10 172.0(3)
C14 O3 C10 C11 -3.4(5)
C14 O3 C10 C9 176.7(3)
C8 C9 C10 O3 -179.7(3)
O2 C9 C10 O3 -1.7(4)
C8 C9 C10 C11 0.4(5)
O2 C9 C10 C11 178.3(3)
O3 C10 C11 C12 -179.7(3)
C9 C10 C11 C12 0.2(5)
C10 C11 C12 C13 -0.8(5)
C11 C12 C13 C8 0.8(5)
C9 C8 C13 C12 -0.3(5)
C7 C8 C13 C12 -172.7(3)
C1 N1 C15 C16 -151.0(3)
C7 N1 C15 C16 74.8(3)
N1 C15 C16 C21 -107.1(3)
N1 C15 C16 C17 71.1(3)
C21 C16 C17 O4 -178.7(3)
C15 C16 C17 O4 3.0(4)
C21 C16 C17 C18 2.3(5)
C15 C16 C17 C18 -176.0(3)
C22 O5 C18 C19 -2.5(5)
C22 O5 C18 C17 176.1(3)
O4 C17 C18 C19 179.5(3)
C16 C17 C18 C19 -1.5(5)
O4 C17 C18 O5 0.8(4)
C16 C17 C18 O5 179.8(3)
O5 C18 C19 C20 178.5(3)
C17 C18 C19 C20 0.0(5)
C18 C19 C20 C21 0.7(5)
C19 C20 C21 C16 0.1(5)
C17 C16 C21 C20 -1.6(5)
C15 C16 C21 C20 176.6(3)
C37 N2 C23 C28 -169.1(3)
C29 N2 C23 C28 57.9(3)
C37 N2 C23 C24 6.7(4)
C29 N2 C23 C24 -126.3(3)
C28 C23 C24 C25 1.6(4)
N2 C23 C24 C25 -174.3(3)
C23 C24 C25 C26 0.2(5)
C24 C25 C26 O6 175.0(3)
C24 C25 C26 C27 -2.8(5)
C25 C26 C27 C28 3.6(5)
O6 C26 C27 C28 -174.3(3)
C24 C23 C28 C27 -0.8(5)
N2 C23 C28 C27 175.2(3)
C26 C27 C28 C23 -1.8(5)
C23 N2 C29 C30 -158.7(2)
C37 N2 C29 C30 66.0(3)
N2 C29 C30 C31 66.8(4)
N2 C29 C30 C35 -109.3(3)
C35 C30 C31 O7 -179.0(3)
C29 C30 C31 O7 4.7(4)
C35 C30 C31 C32 -0.2(5)
C29 C30 C31 C32 -176.5(3)
C36 O8 C32 C33 -1.7(5)
C36 O8 C32 C31 178.0(3)
O7 C31 C32 O8 0.7(4)
C30 C31 C32 O8 -178.0(3)
O7 C31 C32 C33 -179.6(3)
C30 C31 C32 C33 1.7(5)
O8 C32 C33 C34 177.8(3)
C31 C32 C33 C34 -1.9(5)
C32 C33 C34 C35 0.7(5)
C33 C34 C35 C30 0.8(5)
C31 C30 C35 C34 -1.1(5)
C29 C30 C35 C34 175.1(3)
C23 N2 C37 C38 69.6(3)
C29 N2 C37 C38 -156.3(2)
N2 C37 C38 C43 -148.5(3)
N2 C37 C38 C39 39.3(4)
C43 C38 C39 O9 -177.6(3)
C37 C38 C39 O9 -5.4(5)
C43 C38 C39 C40 1.2(5)
C37 C38 C39 C40 173.4(3)
C44 O10 C40 C41 -6.3(5)
C44 O10 C40 C39 173.9(3)
O9 C39 C40 C41 177.0(3)
C38 C39 C40 C41 -1.9(5)
O9 C39 C40 O10 -3.3(4)
C38 C39 C40 O10 177.9(3)
O10 C40 C41 C42 -178.9(3)
C39 C40 C41 C42 0.9(5)
C40 C41 C42 C43 0.9(5)
C41 C42 C43 C38 -1.6(5)
C39 C38 C43 C42 0.5(5)
C37 C38 C43 C42 -171.7(3)

loop_
_cod_related_entry_id
_cod_related_entry_database
_cod_related_entry_code
1 ChemSpider 24738589
